data_4100968
_journal_name_full 'Journal of the American Chemical Society'
_journal_year 2005
_chemical_formula_sum 'C44 H66 N3 O2.5 Si Y'
_chemical_formula_weight 794.00
_space_group_IT_number 15
_symmetry_cell_setting monoclinic
_symmetry_space_group_name_Hall '-C 2yc'
_symmetry_space_group_name_H-M 'C 1 2/c 1'
_cell_angle_alpha 90.00
_cell_angle_beta 99.994(10)
_cell_angle_gamma 90.00
_cell_formula_units_Z 8
_cell_length_a 42.83(2)
_cell_length_b 9.935(5)
_cell_length_c 20.393(12)
_cell_measurement_temperature 173(1)
_cell_volume 8546(8)
_diffrn_ambient_temperature 173(1)
_exptl_crystal_density_diffrn 1.234
_cod_depositor_comments
;
The following automatic conversions were performed:
'_symmetry_cell_setting' value 'Monoclinic' changed to 'monoclinic'
according to '/home/saulius/struct/CIF-dictionaries/cif_core.dic'
dictionary named 'cif_core.dic' version 2.4.1 from 2010-06-29.

Automatic conversion script
Id: cif_fix_enum 1527 2010-12-29 10:47:43Z saulius 
;
_cod_original_sg_symbol_H-M 'C 2/c'
_cod_original_formula_sum 'C44 H66 N3 O2.50 Si Y'
_cod_database_code 4100968

loop_
_symmetry_equiv_pos_as_xyz
'x, y, z'
'-x, y, -z+1/2'
'x+1/2, y+1/2, z'
'-x+1/2, y+1/2, -z+1/2'
'-x, -y, -z'
'x, -y, z-1/2'
'-x+1/2, -y+1/2, -z'
'x+1/2, -y+1/2, z-1/2'

loop_
_atom_site_label
_atom_site_type_symbol
_atom_site_fract_x
_atom_site_fract_y
_atom_site_fract_z
_atom_site_U_iso_or_equiv
_atom_site_adp_type
_atom_site_occupancy
_atom_site_symmetry_multiplicity
_atom_site_calc_flag
_atom_site_refinement_flags
_atom_site_disorder_assembly
_atom_site_disorder_group
Y1 Y 0.092240(13) 0.23742(5) 0.09362(3) 0.0339(2) Uani 1 1 d . . .
Si1 Si 0.07880(4) 0.10310(17) 0.22768(8) 0.0416(4) Uani 1 1 d . . .
N1 N 0.10519(12) 0.3353(5) -0.0055(2) 0.0388(12) Uani 1 1 d . . .
N2 N 0.13141(12) 0.1522(5) 0.0381(2) 0.0407(12) Uani 1 1 d . . .
N3 N 0.10987(11) 0.1843(5) 0.2028(2) 0.0371(12) Uani 1 1 d . . .
O1 O 0.10274(10) 0.4609(4) 0.1363(2) 0.0483(11) Uani 1 1 d . . .
O2 O 0.0000 0.6209(15) 0.2500 0.184(5) Uiso 1 2 d S . .
O3 O 0.2025(2) 0.6052(9) 0.0738(4) 0.183(3) Uiso 1 1 d . . .
C1 C 0.12691(14) 0.2430(6) -0.0102(3) 0.0369(13) Uani 1 1 d . . .
C2 C 0.14478(15) 0.2405(6) -0.0643(3) 0.0449(15) Uani 1 1 d . . .
C3 C 0.16129(15) 0.2363(6) -0.1051(3) 0.0455(15) Uani 1 1 d . . .
C4 C 0.18182(14) 0.2294(6) -0.1530(3) 0.0433(15) Uani 1 1 d . . .
C5 C 0.20033(17) 0.3390(7) -0.1635(4) 0.062(2) Uani 1 1 d . . .
H5 H 0.1993 0.4180 -0.1396 0.075 Uiso 1 1 calc R . .
C6 C 0.22022(18) 0.3305(10) -0.2093(4) 0.077(2) Uani 1 1 d . . .
H6 H 0.2328 0.4035 -0.2166 0.092 Uiso 1 1 calc R . .
C7 C 0.22138(19) 0.2120(11) -0.2446(4) 0.081(3) Uani 1 1 d . . .
H7 H 0.2343 0.2065 -0.2768 0.098 Uiso 1 1 calc R . .
C8 C 0.20414(18) 0.1054(9) -0.2328(4) 0.068(2) Uani 1 1 d . . .
H8 H 0.2058 0.0252 -0.2555 0.082 Uiso 1 1 calc R . .
C9 C 0.18439(16) 0.1135(7) -0.1886(3) 0.0562(18) Uani 1 1 d . . .
H9 H 0.1722 0.0390 -0.1818 0.067 Uiso 1 1 calc R . .
C10 C 0.15486(15) 0.0388(6) 0.0425(3) 0.0470(16) Uani 1 1 d . . .
C11 C 0.1459(2) -0.0574(7) -0.0168(4) 0.076(2) Uani 1 1 d . . .
H11A H 0.1239 -0.0819 -0.0208 0.114 Uiso 1 1 calc R . .
H11B H 0.1588 -0.1368 -0.0097 0.114 Uiso 1 1 calc R . .
H11C H 0.1493 -0.0135 -0.0569 0.114 Uiso 1 1 calc R . .
C12 C 0.18849(16) 0.0878(8) 0.0482(4) 0.067(2) Uani 1 1 d . . .
H12A H 0.1910 0.1335 0.0079 0.101 Uiso 1 1 calc R . .
H12B H 0.2027 0.0125 0.0551 0.101 Uiso 1 1 calc R . .
H12C H 0.1932 0.1488 0.0851 0.101 Uiso 1 1 calc R . .
C13 C 0.15167(17) -0.0396(7) 0.1051(3) 0.060(2) Uani 1 1 d . . .
H13A H 0.1577 0.0168 0.1435 0.091 Uiso 1 1 calc R . .
H13B H 0.1652 -0.1173 0.1087 0.091 Uiso 1 1 calc R . .
H13C H 0.1301 -0.0678 0.1028 0.091 Uiso 1 1 calc R . .
C14 C 0.09461(14) 0.4391(6) -0.0567(3) 0.0421(15) Uani 1 1 d . . .
C15 C 0.07914(17) 0.3727(7) -0.1222(3) 0.0613(19) Uani 1 1 d . . .
H15A H 0.0944 0.3170 -0.1386 0.092 Uiso 1 1 calc R . .
H15B H 0.0718 0.4411 -0.1545 0.092 Uiso 1 1 calc R . .
H15C H 0.0616 0.3185 -0.1146 0.092 Uiso 1 1 calc R . .
C16 C 0.12138(16) 0.5329(7) -0.0684(3) 0.0546(18) Uani 1 1 d . . .
H16A H 0.1314 0.5707 -0.0267 0.082 Uiso 1 1 calc R . .
H16B H 0.1129 0.6040 -0.0980 0.082 Uiso 1 1 calc R . .
H16C H 0.1367 0.4830 -0.0877 0.082 Uiso 1 1 calc R . .
C17 C 0.06964(16) 0.5244(7) -0.0315(3) 0.0538(18) Uani 1 1 d . . .
H17A H 0.0526 0.4677 -0.0231 0.081 Uiso 1 1 calc R . .
H17B H 0.0615 0.5904 -0.0645 0.081 Uiso 1 1 calc R . .
H17C H 0.0790 0.5690 0.0089 0.081 Uiso 1 1 calc R . .
C18 C 0.05159(14) 0.1039(6) 0.1459(3) 0.0399(15) Uani 1 1 d . . .
C19 C 0.05664(14) 0.0190(6) 0.0910(3) 0.0424(15) Uani 1 1 d . . .
C20 C 0.04373(15) 0.0825(7) 0.0317(3) 0.0483(17) Uani 1 1 d . . .
C21 C 0.02958(15) 0.2037(7) 0.0464(3) 0.0492(17) Uani 1 1 d . . .
C22 C 0.03415(14) 0.2171(6) 0.1162(3) 0.0444(16) Uani 1 1 d . . .
C23 C 0.06983(16) -0.1228(6) 0.0967(3) 0.0564(18) Uani 1 1 d . . .
H23A H 0.0538 -0.1839 0.1062 0.085 Uiso 1 1 calc R . .
H23B H 0.0878 -0.1265 0.1321 0.085 Uiso 1 1 calc R . .
H23C H 0.0762 -0.1479 0.0556 0.085 Uiso 1 1 calc R . .
C24 C 0.04125(18) 0.0241(8) -0.0383(3) 0.071(2) Uani 1 1 d . . .
H24A H 0.0568 -0.0457 -0.0380 0.106 Uiso 1 1 calc R . .
H24B H 0.0450 0.0939 -0.0685 0.106 Uiso 1 1 calc R . .
H24C H 0.0204 -0.0126 -0.0523 0.106 Uiso 1 1 calc R . .
C25 C 0.00769(17) 0.2886(8) -0.0024(4) 0.075(2) Uani 1 1 d . . .
H25A H 0.0144 0.2858 -0.0450 0.113 Uiso 1 1 calc R . .
H25B H 0.0083 0.3799 0.0132 0.113 Uiso 1 1 calc R . .
H25C H -0.0135 0.2544 -0.0067 0.113 Uiso 1 1 calc R . .
C26 C 0.02017(16) 0.3299(7) 0.1498(4) 0.063(2) Uani 1 1 d . . .
H26A H 0.0246 0.4138 0.1300 0.094 Uiso 1 1 calc R . .
H26B H 0.0292 0.3306 0.1963 0.094 Uiso 1 1 calc R . .
H26C H -0.0024 0.3178 0.1448 0.094 Uiso 1 1 calc R . .
C27 C 0.06089(18) 0.1891(8) 0.2940(4) 0.065(2) Uani 1 1 d . . .
H27A H 0.0731 0.1685 0.3369 0.098 Uiso 1 1 calc R . .
H27B H 0.0395 0.1582 0.2921 0.098 Uiso 1 1 calc R . .
H27C H 0.0609 0.2846 0.2869 0.098 Uiso 1 1 calc R . .
C28 C 0.09046(16) -0.0668(7) 0.2632(3) 0.0583(19) Uani 1 1 d . . .
H28A H 0.1080 -0.1001 0.2446 0.087 Uiso 1 1 calc R . .
H28B H 0.0729 -0.1274 0.2526 0.087 Uiso 1 1 calc R . .
H28C H 0.0965 -0.0599 0.3107 0.087 Uiso 1 1 calc R . .
C29 C 0.13860(15) 0.2174(6) 0.2408(3) 0.0383(14) Uani 1 1 d . . .
C30 C 0.14504(15) 0.2169(6) 0.3103(3) 0.0426(15) Uani 1 1 d . . .
H30 H 0.1292 0.1893 0.3333 0.051 Uiso 1 1 calc R . .
C31 C 0.17370(16) 0.2554(6) 0.3460(3) 0.0525(17) Uani 1 1 d . . .
H31 H 0.1767 0.2554 0.3923 0.063 Uiso 1 1 calc R . .
C32 C 0.19789(17) 0.2937(7) 0.3145(4) 0.0568(19) Uani 1 1 d . . .
H32 H 0.2176 0.3173 0.3387 0.068 Uiso 1 1 calc R . .
C33 C 0.19239(17) 0.2965(7) 0.2460(4) 0.0585(19) Uani 1 1 d . . .
H33 H 0.2084 0.3250 0.2236 0.070 Uiso 1 1 calc R . .
C34 C 0.16399(14) 0.2584(6) 0.2109(3) 0.0458(15) Uani 1 1 d . . .
H34 H 0.1613 0.2595 0.1646 0.055 Uiso 1 1 calc R . .
C35 C 0.09465(17) 0.5126(7) 0.1973(3) 0.0558(19) Uani 1 1 d . . .
H35A H 0.0871 0.4406 0.2226 0.067 Uiso 1 1 calc R . .
H35B H 0.0781 0.5801 0.1877 0.067 Uiso 1 1 calc R . .
C36 C 0.12354(19) 0.5720(7) 0.2347(3) 0.065(2) Uani 1 1 d . . .
H36A H 0.1348 0.5076 0.2659 0.078 Uiso 1 1 calc R . .
H36B H 0.1187 0.6510 0.2590 0.078 Uiso 1 1 calc R . .
C37 C 0.14292(18) 0.6093(7) 0.1824(3) 0.064(2) Uani 1 1 d . . .
H37A H 0.1442 0.7063 0.1783 0.077 Uiso 1 1 calc R . .
H37B H 0.1643 0.5737 0.1939 0.077 Uiso 1 1 calc R . .
C38 C 0.12684(17) 0.5506(7) 0.1204(3) 0.059(2) Uani 1 1 d . . .
H38A H 0.1173 0.6208 0.0904 0.071 Uiso 1 1 calc R . .
H38B H 0.1418 0.5014 0.0989 0.071 Uiso 1 1 calc R . .
C39 C 0.0095(2) 0.7069(8) 0.2004(4) 0.075(2) Uiso 1 1 d . . .
H39A H -0.0005 0.6784 0.1563 0.090 Uiso 1 1 calc R . .
H39B H 0.0323 0.7035 0.2029 0.090 Uiso 1 1 calc R . .
C40 C -0.0004(2) 0.8417(8) 0.2137(4) 0.079(2) Uiso 1 1 d . . .
H40A H -0.0217 0.8600 0.1900 0.094 Uiso 1 1 calc R . .
H40B H 0.0140 0.9082 0.2011 0.094 Uiso 1 1 calc R . .
C41 C 0.2106(3) 0.4655(13) 0.0796(7) 0.179(5) Uiso 1 1 d . . .
H41A H 0.2175 0.4422 0.1260 0.215 Uiso 1 1 calc R . .
H41B H 0.1922 0.4112 0.0622 0.215 Uiso 1 1 calc R . .
C42 C 0.2350(4) 0.4398(16) 0.0435(7) 0.191(6) Uiso 1 1 d . . .
H42A H 0.2535 0.4026 0.0717 0.230 Uiso 1 1 calc R . .
H42B H 0.2281 0.3791 0.0066 0.230 Uiso 1 1 calc R . .
C43 C 0.2409(3) 0.5690(14) 0.0212(6) 0.186(5) Uiso 1 1 d . . .
H43A H 0.2309 0.5813 -0.0249 0.223 Uiso 1 1 calc R . .
H43B H 0.2635 0.5845 0.0249 0.223 Uiso 1 1 calc R . .
C44 C 0.2271(3) 0.6608(14) 0.0653(7) 0.178(5) Uiso 1 1 d . . .
H44A H 0.2413 0.6727 0.1073 0.214 Uiso 1 1 calc R . .
H44B H 0.2226 0.7481 0.0445 0.214 Uiso 1 1 calc R . .

loop_
_atom_site_aniso_label
_atom_site_aniso_U_11
_atom_site_aniso_U_22
_atom_site_aniso_U_33
_atom_site_aniso_U_23
_atom_site_aniso_U_13
_atom_site_aniso_U_12
Y1 0.0336(3) 0.0382(3) 0.0323(3) 0.0027(3) 0.0126(2) -0.0010(3)
Si1 0.0444(10) 0.0466(10) 0.0376(10) 0.0051(8) 0.0174(8) -0.0010(8)
N1 0.049(3) 0.036(3) 0.033(3) 0.005(2) 0.011(2) 0.002(2)
N2 0.045(3) 0.041(3) 0.040(3) 0.000(2) 0.019(3) 0.004(2)
N3 0.036(3) 0.044(3) 0.034(3) -0.001(2) 0.013(2) -0.001(2)
O1 0.058(3) 0.039(2) 0.053(3) -0.004(2) 0.023(2) -0.006(2)
C1 0.035(3) 0.045(3) 0.034(3) -0.002(3) 0.015(3) -0.009(3)
C2 0.047(4) 0.050(4) 0.039(3) 0.005(3) 0.013(3) 0.005(3)
C3 0.046(4) 0.051(4) 0.042(4) 0.005(3) 0.014(3) 0.006(3)
C4 0.038(3) 0.057(4) 0.037(3) 0.008(3) 0.013(3) 0.002(3)
C5 0.065(5) 0.065(5) 0.064(5) 0.006(4) 0.029(4) 0.000(4)
C6 0.058(5) 0.101(7) 0.079(6) 0.025(5) 0.034(5) -0.009(5)
C7 0.054(5) 0.148(9) 0.049(5) 0.009(5) 0.029(4) 0.024(6)
C8 0.053(5) 0.102(6) 0.054(5) -0.017(5) 0.021(4) 0.011(5)
C9 0.053(4) 0.061(4) 0.059(5) -0.003(4) 0.021(4) 0.000(4)
C10 0.052(4) 0.048(4) 0.047(4) 0.007(3) 0.022(3) 0.014(3)
C11 0.112(7) 0.054(5) 0.069(5) -0.008(4) 0.037(5) 0.014(4)
C12 0.055(5) 0.082(5) 0.069(5) 0.021(4) 0.021(4) 0.019(4)
C13 0.068(5) 0.059(4) 0.057(4) 0.017(4) 0.019(4) 0.019(4)
C14 0.044(4) 0.047(4) 0.037(3) 0.008(3) 0.011(3) 0.000(3)
C15 0.061(5) 0.078(5) 0.043(4) 0.005(4) 0.003(4) -0.003(4)
C16 0.062(5) 0.056(4) 0.049(4) 0.014(3) 0.017(4) -0.002(3)
C17 0.055(4) 0.056(4) 0.052(4) 0.011(3) 0.015(4) 0.009(3)
C18 0.038(4) 0.042(4) 0.043(4) 0.004(3) 0.019(3) -0.008(3)
C19 0.041(4) 0.043(4) 0.044(4) 0.003(3) 0.011(3) -0.006(3)
C20 0.043(4) 0.058(4) 0.046(4) 0.002(3) 0.012(3) -0.019(3)
C21 0.039(4) 0.053(4) 0.056(4) 0.013(3) 0.009(3) -0.008(3)
C22 0.031(3) 0.049(4) 0.055(4) 0.008(3) 0.013(3) -0.001(3)
C23 0.061(5) 0.046(4) 0.065(5) -0.004(4) 0.019(4) -0.005(3)
C24 0.080(6) 0.089(6) 0.043(4) -0.001(4) 0.009(4) -0.026(5)
C25 0.046(4) 0.093(6) 0.082(6) 0.036(5) -0.005(4) -0.006(4)
C26 0.049(4) 0.060(5) 0.085(6) 0.007(4) 0.027(4) 0.009(4)
C27 0.060(5) 0.091(5) 0.053(4) -0.007(4) 0.031(4) -0.005(4)
C28 0.063(5) 0.063(5) 0.046(4) 0.022(3) 0.003(4) -0.006(4)
C29 0.043(4) 0.037(3) 0.036(3) 0.002(3) 0.011(3) 0.008(3)
C30 0.044(4) 0.048(4) 0.038(3) 0.003(3) 0.014(3) 0.000(3)
C31 0.061(4) 0.058(4) 0.037(3) -0.001(3) 0.003(3) 0.000(4)
C32 0.045(4) 0.070(5) 0.053(4) -0.003(4) 0.001(4) -0.004(3)
C33 0.042(4) 0.076(5) 0.059(5) 0.003(4) 0.016(4) -0.002(4)
C34 0.041(4) 0.063(4) 0.036(3) 0.005(3) 0.013(3) 0.005(3)
C35 0.065(5) 0.051(4) 0.058(5) -0.010(4) 0.031(4) -0.004(4)
C36 0.099(6) 0.050(4) 0.053(4) -0.007(4) 0.033(5) -0.002(4)
C37 0.069(5) 0.064(5) 0.058(5) -0.008(4) 0.009(4) -0.016(4)
C38 0.075(5) 0.056(4) 0.051(4) -0.002(3) 0.020(4) -0.022(4)

loop_
_geom_bond_atom_site_label_1
_geom_bond_atom_site_label_2
_geom_bond_distance
_geom_bond_site_symmetry_2
_geom_bond_publ_flag
Y1 N3 2.285(5) . ?
Y1 N2 2.339(5) . ?
Y1 N1 2.393(5) . ?
Y1 O1 2.399(4) . ?
Y1 C18 2.564(5) . ?
Y1 C22 2.616(6) . ?
Y1 C19 2.647(6) . ?
Y1 C21 2.710(7) . ?
Y1 C20 2.715(6) . ?
Y1 C1 2.789(5) . ?
Y1 Si1 3.183(2) . ?
Si1 N3 1.707(5) . ?
Si1 C18 1.861(6) . ?
Si1 C28 1.870(7) . ?
Si1 C27 1.872(7) . ?
N1 C1 1.322(7) . ?
N1 C14 1.482(7) . ?
N2 C1 1.325(7) . ?
N2 C10 1.502(7) . ?
N3 C29 1.375(7) . ?
O1 C35 1.441(7) . ?
O1 C38 1.443(7) . ?
O2 C39 1.435(10) . ?
O2 C39 1.435(10) 2 ?
O3 C44 1.224(13) . ?
O3 C41 1.431(13) . ?
C1 C2 1.449(8) . ?
C2 C3 1.182(8) . ?
C3 C4 1.425(8) . ?
C4 C9 1.376(8) . ?
C4 C5 1.385(9) . ?
C5 C6 1.371(9) . ?
C6 C7 1.385(12) . ?
C7 C8 1.336(11) . ?
C8 C9 1.342(9) . ?
C10 C12 1.506(9) . ?
C10 C13 1.522(8) . ?
C10 C11 1.536(9) . ?
C14 C17 1.522(8) . ?
C14 C16 1.527(8) . ?
C14 C15 1.533(9) . ?
C18 C22 1.426(8) . ?
C18 C19 1.448(8) . ?
C19 C20 1.391(8) . ?
C19 C23 1.515(8) . ?
C20 C21 1.404(9) . ?
C20 C24 1.527(9) . ?
C21 C22 1.410(9) . ?
C21 C25 1.503(10) . ?
C22 C26 1.491(9) . ?
C29 C30 1.396(8) . ?
C29 C34 1.397(8) . ?
C30 C31 1.369(9) . ?
C31 C32 1.365(9) . ?
C32 C33 1.376(9) . ?
C33 C34 1.354(9) . ?
C35 C36 1.461(9) . ?
C36 C37 1.507(9) . ?
C37 C38 1.452(9) . ?
C39 C40 1.445(10) . ?
C40 C40 1.474(14) 2 ?
C41 C42 1.401(15) . ?
C42 C43 1.399(16) . ?
C43 C44 1.476(15) . ?
